data_7040064
loop_
_publ_author_name
'Ziegler, Jessica A.'
'Bergman, Robert G.'
'Arnold, John'

_publ_section_title
;
 Unusual \k1 coordination of a \b-diketiminate ligand in niobium
 complexes.
;
_journal_issue 32
_journal_name_full 'Dalton transactions (Cambridge, England : 2003)'
_journal_page_first 12661
_journal_page_last 12668
_journal_paper_doi 10.1039/c6dt02373h
_journal_volume 45
_journal_year 2016
_chemical_formula_sum 'C38 H56 N3 Nb'
_chemical_formula_weight 647.76
_chemical_name_common (BDI)Nb(NtBu)CpH
_chemical_properties_physical ', Air-sensitive,Moisture-sensitive'
_space_group_crystal_system monoclinic
_space_group_IT_number 14
_space_group_name_Hall '-P 2ybc'
_space_group_name_H-M_alt 'P 1 21/c 1'
_symmetry_space_group_name_Hall '-P 2ybc'
_symmetry_space_group_name_H-M 'P 1 21/c 1'
_atom_sites_solution_hydrogens mixed
_atom_sites_solution_primary iterative
_atom_sites_solution_secondary difmap
_audit_creation_method SHELXL-2014/7
_audit_update_record
;
2016-06-14 deposited with the CCDC.
2016-07-18 downloaded from the CCDC.
;
_cell_angle_alpha 90
_cell_angle_beta 90.0010(10)
_cell_angle_gamma 90
_cell_formula_units_Z 8
_cell_length_a 16.8167(5)
_cell_length_b 19.9697(6)
_cell_length_c 20.4459(5)
_cell_measurement_reflns_used 9227
_cell_measurement_temperature 100(2)
_cell_measurement_theta_max 25.33
_cell_measurement_theta_min 2.27
_cell_volume 6866.2(3)
_computing_cell_refinement 'Bruker SAINT'
_computing_data_collection 'Bruker APEX2'
_computing_data_reduction 'Bruker SAINT'
_computing_molecular_graphics ORTEP-32
_computing_publication_material WinGX
_computing_structure_refinement SHELXL-2014
_computing_structure_solution SIR-2011
_diffrn_ambient_temperature 100(2)
_diffrn_detector_area_resol_mean 0.8366
_diffrn_measured_fraction_theta_full 0.999
_diffrn_measured_fraction_theta_max 0.995
_diffrn_measurement_device_type 'Bruker APEX-II CCD'
_diffrn_measurement_method 'phi and omega scans'
_diffrn_radiation_type MoK\a
_diffrn_radiation_wavelength 0.71073
_diffrn_reflns_av_R_equivalents 0.0408
_diffrn_reflns_av_unetI/netI 0.0288
_diffrn_reflns_Laue_measured_fraction_full 0.999
_diffrn_reflns_Laue_measured_fraction_max 0.995
_diffrn_reflns_limit_h_max 20
_diffrn_reflns_limit_h_min -20
_diffrn_reflns_limit_k_max 24
_diffrn_reflns_limit_k_min -24
_diffrn_reflns_limit_l_max 24
_diffrn_reflns_limit_l_min -24
_diffrn_reflns_number 96219
_diffrn_reflns_point_group_measured_fraction_full 0.999
_diffrn_reflns_point_group_measured_fraction_max 0.995
_diffrn_reflns_theta_full 25.000
_diffrn_reflns_theta_max 25.400
_diffrn_reflns_theta_min 0.996
_diffrn_source 'microfocus sealed tube'
_exptl_absorpt_coefficient_mu 0.380
_exptl_absorpt_correction_T_max 0.7452
_exptl_absorpt_correction_T_min 0.6951
_exptl_absorpt_correction_type multi-scan
_exptl_absorpt_process_details SADABS
_exptl_crystal_colour yellow
_exptl_crystal_density_diffrn 1.253
_exptl_crystal_description block
_exptl_crystal_F_000 2768
_exptl_crystal_recrystallization_method 'Re-crystallisation from solvent'
_exptl_crystal_size_max 0.100
_exptl_crystal_size_mid 0.060
_exptl_crystal_size_min 0.050
_refine_diff_density_max 0.608
_refine_diff_density_min -0.553
_refine_diff_density_rms 0.058
_refine_ls_extinction_method none
_refine_ls_goodness_of_fit_ref 1.035
_refine_ls_hydrogen_treatment mixed
_refine_ls_matrix_type full
_refine_ls_number_parameters 792
_refine_ls_number_reflns 12357
_refine_ls_number_restraints 0
_refine_ls_restrained_S_all 1.035
_refine_ls_R_factor_all 0.0377
_refine_ls_R_factor_gt 0.0316
_refine_ls_shift/su_max 0.005
_refine_ls_shift/su_mean 0.000
_refine_ls_structure_factor_coef Fsqd
_refine_ls_weighting_details 'w=1/[\s^2^(Fo^2^)+(0.0357P)^2^+4.6471P] where P=(Fo^2^+2Fc^2^)/3'
_refine_ls_weighting_scheme calc
_refine_ls_wR_factor_gt 0.0766
_refine_ls_wR_factor_ref 0.0803
_reflns_Friedel_coverage 0.000
_reflns_number_gt 11114
_reflns_number_total 12357
_reflns_threshold_expression 'I > 2\s(I)'
_cod_data_source_file c6dt02373h2.cif
_cod_data_source_block shelx
_cod_depositor_comments 'Adding full bibliography for 7040063--7040066.cif.'
_cod_database_code 7040064
_shelx_shelxl_version_number 2014/7
_shelx_space_group_comment
;
The symmetry employed for this shelxl refinement is uniquely defined
by the following loop, which should always be used as a source of
symmetry information in preference to the above space-group names.
They are only intended as comments.
;
_shelx_estimated_absorpt_t_min 0.963
_shelx_estimated_absorpt_t_max 0.981
_solvent_exptl_crystal_recrystallization_method 'diethyl ether'

loop_
_space_group_symop_operation_xyz
'x, y, z'
'-x, y+1/2, -z+1/2'
'-x, -y, -z'
'x, -y-1/2, z-1/2'

loop_
_atom_site_label
_atom_site_type_symbol
_atom_site_fract_x
_atom_site_fract_y
_atom_site_fract_z
_atom_site_U_iso_or_equiv
_atom_site_adp_type
_atom_site_occupancy
_atom_site_site_symmetry_order
_atom_site_calc_flag
_atom_site_refinement_flags_posn
_atom_site_refinement_flags_adp
C1 C 0.5043(2) 0.2882(2) 0.18632(19) 0.0444(11) Uani 1 1 d . .
H1A H 0.5132 0.3240 0.1565 0.053 Uiso 1 1 calc R U
C2 C 0.4723(2) 0.29370(16) 0.2508(2) 0.0368(9) Uani 1 1 d . .
H2 H 0.4549 0.3338 0.2714 0.044 Uiso 1 1 calc R U
C3 C 0.4711(2) 0.23136(19) 0.27751(18) 0.0346(9) Uani 1 1 d . .
H3 H 0.4527 0.2206 0.3202 0.042 Uiso 1 1 calc R U
C4 C 0.5011(2) 0.18581(17) 0.23245(17) 0.0383(9) Uani 1 1 d . .
H4 H 0.5078 0.1390 0.2389 0.046 Uiso 1 1 calc R U
C5 C 0.5198(2) 0.2221(2) 0.17545(18) 0.0394(10) Uani 1 1 d . .
H5 H 0.5398 0.2036 0.1359 0.047 Uiso 1 1 calc R U
C6 C 0.7546(2) 0.23841(16) 0.14989(16) 0.0224(7) Uani 1 1 d . .
C7 C 0.7133(2) 0.21136(19) 0.08911(14) 0.0373(9) Uani 1 1 d . .
H7A H 0.6895 0.1677 0.0990 0.056 Uiso 1 1 calc R U
H7B H 0.7523 0.2063 0.0538 0.056 Uiso 1 1 calc R U
H7C H 0.6716 0.2426 0.0754 0.056 Uiso 1 1 calc R U
C8 C 0.8211(2) 0.19045(17) 0.16965(17) 0.0381(9) Uani 1 1 d . .
H8A H 0.8436 0.2046 0.2116 0.057 Uiso 1 1 calc R U
H8B H 0.8628 0.1908 0.1361 0.057 Uiso 1 1 calc R U
H8C H 0.7996 0.1451 0.1739 0.057 Uiso 1 1 calc R U
C9 C 0.7875(2) 0.30677(17) 0.13624(17) 0.0366(8) Uani 1 1 d . .
H9A H 0.7440 0.3370 0.1242 0.055 Uiso 1 1 calc R U
H9B H 0.8258 0.3041 0.1002 0.055 Uiso 1 1 calc R U
H9C H 0.8142 0.3238 0.1755 0.055 Uiso 1 1 calc R U
C10 C 0.7431(2) 0.13109(13) 0.41328(18) 0.0242(8) Uani 1 1 d . .
H10A H 0.7003 0.0995 0.4236 0.036 Uiso 1 1 calc R U
H10B H 0.7673 0.1472 0.4540 0.036 Uiso 1 1 calc R U
H10C H 0.7835 0.1085 0.3867 0.036 Uiso 1 1 calc R U
C11 C 0.70945(19) 0.18989(14) 0.37559(14) 0.0149(7) Uani 1 1 d . .
C12 C 0.7482(2) 0.25074(12) 0.38602(19) 0.0156(8) Uani 1 1 d . .
H12 H 0.8007 0.2481 0.4031 0.019 Uiso 1 1 calc R U
C13 C 0.71893(18) 0.31479(14) 0.37428(14) 0.0143(7) Uani 1 1 d . .
C14 C 0.7587(2) 0.37068(13) 0.41260(17) 0.0246(8) Uani 1 1 d . .
H14A H 0.7833 0.4024 0.3821 0.037 Uiso 1 1 calc R U
H14B H 0.7997 0.3517 0.4412 0.037 Uiso 1 1 calc R U
H14C H 0.7189 0.3940 0.4392 0.037 Uiso 1 1 calc R U
C15 C 0.6052(2) 0.11827(13) 0.34433(15) 0.0185(7) Uani 1 1 d . .
C16 C 0.6238(2) 0.06563(14) 0.30178(15) 0.0278(8) Uani 1 1 d . .
C17 C 0.5826(2) 0.00537(16) 0.30844(19) 0.0454(10) Uani 1 1 d . .
H17 H 0.5942 -0.0306 0.2795 0.054 Uiso 1 1 calc R U
C18 C 0.5257(3) -0.00316(17) 0.3557(2) 0.0513(11) Uani 1 1 d . .
H18 H 0.4980 -0.0445 0.3591 0.062 Uiso 1 1 calc R U
C19 C 0.5089(2) 0.04820(16) 0.39802(19) 0.0381(9) Uani 1 1 d . .
H19 H 0.4701 0.0416 0.4312 0.046 Uiso 1 1 calc R U
C20 C 0.5473(2) 0.10979(14) 0.39348(17) 0.0247(7) Uani 1 1 d . .
C21 C 0.6869(2) 0.07095(13) 0.24857(17) 0.0316(8) Uani 1 1 d . .
H21 H 0.7066 0.1182 0.2476 0.038 Uiso 1 1 calc R U
C22 C 0.7579(2) 0.02482(15) 0.26259(19) 0.0417(9) Uani 1 1 d . .
H22A H 0.7815 0.0368 0.3048 0.062 Uiso 1 1 calc R U
H22B H 0.7977 0.0300 0.2280 0.062 Uiso 1 1 calc R U
H22C H 0.7397 -0.0218 0.2639 0.062 Uiso 1 1 calc R U
C23 C 0.6535(3) 0.05412(18) 0.18133(17) 0.0463(11) Uani 1 1 d . .
H23A H 0.6306 0.0090 0.1821 0.069 Uiso 1 1 calc R U
H23B H 0.6963 0.0559 0.1489 0.069 Uiso 1 1 calc R U
H23C H 0.6122 0.0866 0.1697 0.069 Uiso 1 1 calc R U
C24 C 0.5286(2) 0.16305(15) 0.44331(18) 0.0323(9) Uani 1 1 d . .
H24 H 0.5503 0.2065 0.4269 0.039 Uiso 1 1 calc R U
C25 C 0.4396(2) 0.1725(2) 0.4567(2) 0.0584(12) Uani 1 1 d . .
H25A H 0.4124 0.1845 0.4160 0.088 Uiso 1 1 calc R U
H25B H 0.4322 0.2083 0.4889 0.088 Uiso 1 1 calc R U
H25C H 0.4173 0.1306 0.4738 0.088 Uiso 1 1 calc R U
C26 C 0.5678(3) 0.1478(2) 0.5094(2) 0.0662(14) Uani 1 1 d . .
H26A H 0.5464 0.1059 0.5269 0.099 Uiso 1 1 calc R U
H26B H 0.5566 0.1844 0.5400 0.099 Uiso 1 1 calc R U
H26C H 0.6254 0.1436 0.5035 0.099 Uiso 1 1 calc R U
C27 C 0.62676(18) 0.39619(12) 0.34007(14) 0.0151(6) Uani 1 1 d . .
C28 C 0.56464(19) 0.40844(14) 0.38392(15) 0.0205(7) Uani 1 1 d . .
C29 C 0.5377(2) 0.47444(14) 0.39173(17) 0.0290(8) Uani 1 1 d . .
H29 H 0.4956 0.4836 0.4215 0.035 Uiso 1 1 calc R U
C30 C 0.5715(2) 0.52645(15) 0.35661(18) 0.0358(9) Uani 1 1 d . .
H30 H 0.5535 0.5711 0.3630 0.043 Uiso 1 1 calc R U
C31 C 0.6309(2) 0.51325(14) 0.31257(17) 0.0337(9) Uani 1 1 d . .
H31 H 0.6532 0.5492 0.2883 0.040 Uiso 1 1 calc R U
C32 C 0.65960(19) 0.44857(14) 0.30236(15) 0.0218(7) Uani 1 1 d . .
C33 C 0.5251(2) 0.35376(15) 0.42196(16) 0.0254(8) Uani 1 1 d . .
H33 H 0.5388 0.3104 0.4002 0.030 Uiso 1 1 calc R U
C34 C 0.4350(2) 0.3600(2) 0.42166(19) 0.0496(10) Uani 1 1 d . .
H34A H 0.4187 0.3939 0.4536 0.074 Uiso 1 1 calc R U
H34B H 0.4113 0.3168 0.4333 0.074 Uiso 1 1 calc R U
H34C H 0.4170 0.3732 0.3779 0.074 Uiso 1 1 calc R U
C35 C 0.5552(3) 0.3500(2) 0.4914(2) 0.0561(13) Uani 1 1 d . .
H35A H 0.6121 0.3394 0.4912 0.084 Uiso 1 1 calc R U
H35B H 0.5262 0.3150 0.5151 0.084 Uiso 1 1 calc R U
H35C H 0.5467 0.3932 0.5131 0.084 Uiso 1 1 calc R U
C36 C 0.72434(19) 0.43861(13) 0.25144(16) 0.0241(7) Uani 1 1 d . .
H36 H 0.7400 0.3903 0.2516 0.029 Uiso 1 1 calc R U
C37 C 0.7987(2) 0.48070(14) 0.26524(17) 0.0305(8) Uani 1 1 d . .
H37A H 0.7841 0.5282 0.2672 0.046 Uiso 1 1 calc R U
H37B H 0.8377 0.4738 0.2302 0.046 Uiso 1 1 calc R U
H37C H 0.8220 0.4670 0.3071 0.046 Uiso 1 1 calc R U
C38 C 0.6924(2) 0.45583(15) 0.18341(16) 0.0294(8) Uani 1 1 d . .
H38A H 0.6506 0.4240 0.1714 0.044 Uiso 1 1 calc R U
H38B H 0.7357 0.4533 0.1515 0.044 Uiso 1 1 calc R U
H38C H 0.6705 0.5013 0.1838 0.044 Uiso 1 1 calc R U
C39 C 0.00594(19) 0.33019(17) 0.51380(15) 0.0298(8) Uani 1 1 d . .
H39 H 0.0162 0.3759 0.5043 0.036 Uiso 1 1 calc R U
C40 C 0.0213(2) 0.29683(18) 0.57341(17) 0.0318(8) Uani 1 1 d . .
H40 H 0.0413 0.3173 0.6120 0.038 Uiso 1 1 calc R U
C41 C 0.0028(2) 0.2304(2) 0.56705(18) 0.0349(9) Uani 1 1 d . .
H41 H 0.0102 0.1964 0.5990 0.042 Uiso 1 1 calc R U
C42 C -0.0298(2) 0.22199(19) 0.50301(17) 0.0340(9) Uani 1 1 d . .
H42 H -0.0497 0.1813 0.4853 0.041 Uiso 1 1 calc R U
C43 C -0.0273(2) 0.28265(18) 0.47138(17) 0.0334(9) Uani 1 1 d . .
H43 H -0.0452 0.2910 0.4281 0.040 Uiso 1 1 calc R U
C44 C 0.25350(19) 0.27277(15) 0.60013(15) 0.0192(7) Uani 1 1 d . .
C45 C 0.3238(2) 0.31642(16) 0.57843(17) 0.0341(8) Uani 1 1 d . .
H45A H 0.3452 0.2993 0.5371 0.051 Uiso 1 1 calc R U
H45B H 0.3654 0.3152 0.6120 0.051 Uiso 1 1 calc R U
H45C H 0.3057 0.3627 0.5723 0.051 Uiso 1 1 calc R U
C46 C 0.2136(2) 0.30353(17) 0.66006(14) 0.0317(8) Uani 1 1 d . .
H46A H 0.1896 0.3465 0.6481 0.047 Uiso 1 1 calc R U
H46B H 0.2533 0.3106 0.6944 0.047 Uiso 1 1 calc R U
H46C H 0.1721 0.2732 0.6761 0.047 Uiso 1 1 calc R U
C47 C 0.2832(2) 0.20341(15) 0.61778(16) 0.0318(8) Uani 1 1 d . .
H47A H 0.2380 0.1751 0.6303 0.048 Uiso 1 1 calc R U
H47B H 0.3205 0.2066 0.6545 0.048 Uiso 1 1 calc R U
H47C H 0.3102 0.1836 0.5800 0.048 Uiso 1 1 calc R U
C48 C 0.2502(2) 0.36673(14) 0.33308(17) 0.0216(7) Uani 1 1 d . .
H48A H 0.2107 0.3854 0.3029 0.032 Uiso 1 1 calc R U
H48B H 0.2955 0.3494 0.3081 0.032 Uiso 1 1 calc R U
H48C H 0.2685 0.4019 0.3629 0.032 Uiso 1 1 calc R U
C49 C 0.21326(18) 0.31093(13) 0.37178(14) 0.0138(7) Uani 1 1 d . .
C50 C 0.2490(2) 0.24826(11) 0.36382(19) 0.0149(8) Uani 1 1 d . .
H50 H 0.3015 0.2482 0.3466 0.018 Uiso 1 1 calc R U
C51 C 0.21618(19) 0.18571(14) 0.37832(14) 0.0157(8) Uani 1 1 d . .
C52 C 0.2537(2) 0.12778(14) 0.34332(18) 0.0237(8) Uani 1 1 d . .
H52A H 0.2611 0.0906 0.3740 0.036 Uiso 1 1 calc R U
H52B H 0.3054 0.1415 0.3257 0.036 Uiso 1 1 calc R U
H52C H 0.2190 0.1134 0.3074 0.036 Uiso 1 1 calc R U
C53 C 0.1122(2) 0.38732(13) 0.39968(15) 0.0189(7) Uani 1 1 d . .
C54 C 0.05574(19) 0.39573(15) 0.34908(17) 0.0233(7) Uani 1 1 d . .
C55 C 0.0242(2) 0.45895(15) 0.33861(17) 0.0341(9) Uani 1 1 d . .
H55 H -0.0139 0.4651 0.3049 0.041 Uiso 1 1 calc R U
C56 C 0.0469(2) 0.51308(16) 0.37597(17) 0.0401(10) Uani 1 1 d . .
H56 H 0.0247 0.5560 0.3679 0.048 Uiso 1 1 calc R U
C57 C 0.1021(2) 0.50445(15) 0.42511(16) 0.0353(9) Uani 1 1 d . .
H57 H 0.1176 0.5419 0.4508 0.042 Uiso 1 1 calc R U
C58 C 0.1357(2) 0.44242(14) 0.43787(15) 0.0237(8) Uani 1 1 d . .
C59 C 0.0319(2) 0.33850(16) 0.30416(18) 0.0345(9) Uani 1 1 d . .
H59 H 0.0471 0.2957 0.3262 0.041 Uiso 1 1 calc R U
C60 C -0.0570(2) 0.3361(2) 0.2911(2) 0.0599(12) Uani 1 1 d . .
H60A H -0.0859 0.3395 0.3326 0.090 Uiso 1 1 calc R U
H60B H -0.0704 0.2937 0.2696 0.090 Uiso 1 1 calc R U
H60C H -0.0720 0.3735 0.2626 0.090 Uiso 1 1 calc R U
C61 C 0.0755(3) 0.3414(2) 0.2389(2) 0.0616(13) Uani 1 1 d . .
H61A H 0.0689 0.3860 0.2196 0.092 Uiso 1 1 calc R U
H61B H 0.0534 0.3077 0.2092 0.092 Uiso 1 1 calc R U
H61C H 0.1321 0.3325 0.2459 0.092 Uiso 1 1 calc R U
C62 C 0.1978(2) 0.43782(14) 0.49199(16) 0.0260(8) Uani 1 1 d . .
H62 H 0.2166 0.3904 0.4946 0.031 Uiso 1 1 calc R U
C63 C 0.1611(2) 0.45691(17) 0.55855(16) 0.0357(9) Uani 1 1 d . .
H63A H 0.1381 0.5019 0.5558 0.054 Uiso 1 1 calc R U
H63B H 0.2025 0.4563 0.5923 0.054 Uiso 1 1 calc R U
H63C H 0.1194 0.4247 0.5699 0.054 Uiso 1 1 calc R U
C64 C 0.2695(2) 0.48231(15) 0.47846(17) 0.0330(9) Uani 1 1 d . .
H64A H 0.2520 0.5288 0.4737 0.050 Uiso 1 1 calc R U
H64B H 0.2956 0.4677 0.4381 0.050 Uiso 1 1 calc R U
H64C H 0.3071 0.4790 0.5150 0.050 Uiso 1 1 calc R U
C65 C 0.1200(2) 0.10945(13) 0.41868(14) 0.0180(7) Uani 1 1 d . .
C66 C 0.1497(2) 0.05869(14) 0.45906(16) 0.0265(8) Uani 1 1 d . .
C67 C 0.1161(3) -0.00511(14) 0.45384(16) 0.0399(9) Uani 1 1 d . .
H67 H 0.1363 -0.0402 0.4805 0.048 Uiso 1 1 calc R U
C68 C 0.0549(3) -0.01877(17) 0.41164(18) 0.0488(11) Uani 1 1 d . .
H68 H 0.0332 -0.0626 0.4092 0.059 Uiso 1 1 calc R U
C69 C 0.0255(2) 0.03153(17) 0.37306(16) 0.0366(9) Uani 1 1 d . .
H69 H -0.0172 0.0221 0.3441 0.044 Uiso 1 1 calc R U
C70 C 0.05667(19) 0.09623(15) 0.37532(14) 0.0223(8) Uani 1 1 d . .
C71 C 0.2166(2) 0.06875(15) 0.50791(16) 0.0273(8) Uani 1 1 d . .
H71 H 0.2327 0.1169 0.5065 0.033 Uiso 1 1 calc R U
C72 C 0.1875(2) 0.05311(15) 0.57758(16) 0.0344(9) Uani 1 1 d . .
H72A H 0.1424 0.0822 0.5883 0.052 Uiso 1 1 calc R U
H72B H 0.2307 0.0610 0.6088 0.052 Uiso 1 1 calc R U
H72C H 0.1707 0.0062 0.5800 0.052 Uiso 1 1 calc R U
C73 C 0.2902(2) 0.02627(15) 0.49180(18) 0.0363(9) Uani 1 1 d . .
H73A H 0.2749 -0.0210 0.4892 0.054 Uiso 1 1 calc R U
H73B H 0.3302 0.0321 0.5262 0.054 Uiso 1 1 calc R U
H73C H 0.3123 0.0406 0.4497 0.054 Uiso 1 1 calc R U
C74 C 0.0223(2) 0.14916(16) 0.33090(17) 0.0283(8) Uani 1 1 d . .
H74 H 0.0413 0.1934 0.3476 0.034 Uiso 1 1 calc R U
C75 C 0.0509(3) 0.1429(2) 0.26272(19) 0.0626(13) Uani 1 1 d . .
H75A H 0.1089 0.1470 0.2619 0.094 Uiso 1 1 calc R U
H75B H 0.0272 0.1785 0.2360 0.094 Uiso 1 1 calc R U
H75C H 0.0353 0.0992 0.2452 0.094 Uiso 1 1 calc R U
C76 C -0.0677(2) 0.1504(2) 0.33366(19) 0.0563(12) Uani 1 1 d . .
H76A H -0.0889 0.1122 0.3092 0.084 Uiso 1 1 calc R U
H76B H -0.0872 0.1921 0.3142 0.084 Uiso 1 1 calc R U
H76C H -0.0851 0.1477 0.3793 0.084 Uiso 1 1 calc R U
N1 N 0.69672(18) 0.24349(11) 0.20384(14) 0.0196(6) Uani 1 1 d . .
N2 N 0.64579(15) 0.18252(10) 0.33837(12) 0.0141(6) Uani 1 1 d . .
N3 N 0.65793(15) 0.32853(10) 0.33531(12) 0.0121(5) Uani 1 1 d . .
N4 N 0.19644(16) 0.26701(12) 0.54630(12) 0.0155(6) Uani 1 1 d . .
N5 N 0.14887(15) 0.32218(11) 0.40893(12) 0.0131(5) Uani 1 1 d . .
N6 N 0.15406(16) 0.17630(10) 0.41850(12) 0.0139(6) Uani 1 1 d . .
Nb1 Nb 0.61475(2) 0.25764(2) 0.25669(2) 0.01260(7) Uani 1 1 d . .
Nb2 Nb 0.11462(2) 0.25238(2) 0.49359(2) 0.01302(7) Uani 1 1 d . .
H1 H 0.609(2) 0.3419(18) 0.2257(19) 0.075(13) Uiso 1 1 d . .
H100 H 0.107(2) 0.1748(16) 0.5280(16) 0.048(10) Uiso 1 1 d . .

loop_
_atom_site_aniso_label
_atom_site_aniso_U_11
_atom_site_aniso_U_22
_atom_site_aniso_U_33
_atom_site_aniso_U_23
_atom_site_aniso_U_13
_atom_site_aniso_U_12
C1 0.035(2) 0.063(3) 0.035(2) 0.0145(19) -0.0222(19) -0.0002(19)
C2 0.0189(18) 0.0409(18) 0.051(2) -0.0108(19) -0.0087(19) 0.0107(14)
C3 0.0123(18) 0.059(2) 0.032(2) 0.0043(17) -0.0024(16) -0.0022(16)
C4 0.030(2) 0.0400(19) 0.045(2) -0.0013(16) -0.0129(17) -0.0128(15)
C5 0.0159(19) 0.083(3) 0.0198(18) -0.011(2) -0.0050(15) -0.0150(19)
C6 0.0173(18) 0.0385(18) 0.0115(16) -0.0030(14) 0.0043(14) 0.0016(14)
C7 0.033(2) 0.061(2) 0.0181(16) -0.0065(16) 0.0014(15) -0.0029(18)
C8 0.026(2) 0.054(2) 0.0349(19) 0.0023(17) 0.0093(16) 0.0038(16)
C9 0.035(2) 0.042(2) 0.0327(19) -0.0007(16) 0.0154(16) -0.0094(17)
C10 0.030(2) 0.0128(14) 0.0297(19) 0.0031(13) -0.0042(17) -0.0003(13)
C11 0.0153(17) 0.0144(14) 0.015(2) 0.0007(11) 0.0055(16) 0.0034(12)
C12 0.014(2) 0.0178(16) 0.0144(18) 0.0012(10) -0.004(2) 0.0004(11)
C13 0.0138(17) 0.0131(14) 0.016(2) -0.0007(11) 0.0009(15) -0.0024(12)
C14 0.035(2) 0.0122(14) 0.0265(19) -0.0017(13) -0.0198(17) -0.0021(13)
C15 0.0217(17) 0.0134(13) 0.0205(15) -0.0004(11) -0.0002(15) -0.0050(13)
C16 0.041(2) 0.0171(14) 0.0252(16) -0.0035(12) 0.0053(16) -0.0096(15)
C17 0.066(3) 0.0221(17) 0.048(2) -0.0144(16) 0.013(2) -0.0170(17)
C18 0.065(3) 0.0236(18) 0.065(3) -0.0039(18) 0.013(2) -0.0308(18)
C19 0.035(2) 0.0299(18) 0.049(2) 0.0038(16) 0.0143(18) -0.0155(15)
C20 0.0285(19) 0.0175(15) 0.0281(17) 0.0055(14) 0.0013(15) -0.0050(13)
C21 0.054(2) 0.0133(13) 0.0274(17) -0.0064(14) 0.0122(18) -0.0021(13)
C22 0.063(3) 0.0274(16) 0.034(2) -0.0052(15) 0.014(2) 0.0056(16)
C23 0.071(3) 0.038(2) 0.0299(19) -0.0145(16) 0.009(2) -0.003(2)
C24 0.035(2) 0.0210(16) 0.041(2) 0.0057(15) 0.0208(18) -0.0002(15)
C25 0.040(3) 0.064(3) 0.071(3) 0.003(2) 0.023(2) 0.014(2)
C26 0.074(4) 0.084(3) 0.041(2) -0.030(2) 0.006(2) 0.014(3)
C27 0.0163(17) 0.0114(12) 0.0177(14) -0.0019(11) -0.0082(13) 0.0027(11)
C28 0.0215(17) 0.0172(14) 0.0229(17) -0.0036(12) -0.0070(14) 0.0045(12)
C29 0.0292(19) 0.0199(16) 0.0378(18) -0.0063(14) -0.0020(16) 0.0140(14)
C30 0.043(2) 0.0144(15) 0.050(2) -0.0023(15) -0.0073(19) 0.0133(15)
C31 0.041(2) 0.0121(14) 0.048(2) 0.0052(13) -0.0091(18) 0.0023(14)
C32 0.0258(18) 0.0141(14) 0.0253(17) 0.0029(12) -0.0087(14) 0.0021(13)
C33 0.0281(19) 0.0198(15) 0.0282(18) -0.0032(14) 0.0060(15) 0.0069(14)
C34 0.033(2) 0.073(3) 0.044(2) 0.017(2) 0.0050(19) -0.004(2)
C35 0.065(3) 0.062(3) 0.042(2) 0.023(2) -0.017(2) -0.010(2)
C36 0.0338(19) 0.0152(12) 0.0233(16) 0.0079(14) -0.0019(16) -0.0001(12)
C37 0.039(2) 0.0216(14) 0.0310(18) 0.0080(13) -0.0039(17) -0.0034(13)
C38 0.040(2) 0.0197(15) 0.0284(18) 0.0091(13) -0.0067(16) -0.0098(15)
C39 0.0188(18) 0.0357(18) 0.0348(18) 0.0025(14) 0.0143(14) 0.0109(14)
C40 0.0231(19) 0.052(2) 0.0202(17) -0.0054(15) 0.0068(15) 0.0092(16)
C41 0.025(2) 0.056(2) 0.0235(19) 0.0078(18) 0.0118(17) -0.0005(17)
C42 0.0160(19) 0.044(2) 0.042(2) 0.0016(17) 0.0044(17) -0.0120(16)
C43 0.0181(19) 0.051(2) 0.0309(19) 0.0038(17) -0.0024(16) 0.0069(17)
C44 0.0181(17) 0.0249(15) 0.0147(16) 0.0017(14) -0.0013(14) 0.0004(14)
C45 0.026(2) 0.0413(19) 0.0348(19) 0.0049(16) -0.0022(16) -0.0093(15)
C46 0.036(2) 0.0418(19) 0.0176(16) -0.0032(14) -0.0014(15) -0.0003(16)
C47 0.034(2) 0.0333(18) 0.0277(18) -0.0024(14) -0.0095(16) 0.0017(15)
C48 0.0249(18) 0.0168(14) 0.0232(18) 0.0011(13) 0.0015(16) -0.0004(13)
C49 0.0158(17) 0.0132(14) 0.0126(19) -0.0016(11) -0.0023(15) 0.0003(12)
C50 0.013(2) 0.0133(15) 0.0188(19) -0.0022(10) 0.005(2) 0.0019(10)
C51 0.0226(19) 0.0115(14) 0.0131(19) 0.0015(11) -0.0027(16) 0.0005(12)
C52 0.032(2) 0.0170(14) 0.0221(17) -0.0044(13) 0.0053(16) 0.0038(14)
C53 0.0225(17) 0.0157(13) 0.0187(15) 0.0026(11) 0.0047(15) 0.0029(14)
C54 0.0214(18) 0.0215(15) 0.0269(18) 0.0027(13) -0.0023(14) 0.0055(13)
C55 0.032(2) 0.0315(18) 0.038(2) 0.0043(15) -0.0012(16) 0.0155(15)
C56 0.052(2) 0.0226(17) 0.045(2) 0.0013(15) 0.0021(19) 0.0243(16)
C57 0.053(2) 0.0196(15) 0.0336(18) -0.0062(13) 0.0036(18) 0.0152(16)
C58 0.032(2) 0.0188(14) 0.0204(16) -0.0002(12) 0.0041(14) 0.0035(13)
C59 0.039(2) 0.0248(17) 0.039(2) 0.0020(15) -0.0273(19) 0.0072(15)
C60 0.047(3) 0.069(3) 0.064(3) 0.008(2) -0.025(2) -0.016(2)
C61 0.059(3) 0.077(3) 0.049(3) -0.035(2) -0.013(2) 0.013(2)
C62 0.047(2) 0.0117(14) 0.0194(16) -0.0055(12) -0.0009(16) 0.0028(14)
C63 0.052(3) 0.0282(17) 0.0266(18) -0.0066(14) 0.0043(17) -0.0081(17)
C64 0.053(2) 0.0190(15) 0.0271(18) -0.0028(13) 0.0016(17) -0.0023(15)
C65 0.0246(17) 0.0173(13) 0.0121(14) -0.0050(11) 0.0036(14) -0.0072(13)
C66 0.044(2) 0.0157(15) 0.0194(16) 0.0021(12) -0.0028(16) -0.0092(14)
C67 0.066(3) 0.0186(15) 0.0353(19) 0.0078(13) -0.014(2) -0.0144(18)
C68 0.072(3) 0.0260(18) 0.048(2) 0.0039(17) -0.010(2) -0.0301(19)
C69 0.041(2) 0.0341(19) 0.034(2) -0.0050(15) -0.0046(17) -0.0169(17)
C70 0.0256(18) 0.0207(15) 0.0206(18) -0.0026(12) 0.0073(15) -0.0070(13)
C71 0.042(2) 0.0145(15) 0.0249(17) 0.0059(12) -0.0065(16) -0.0055(14)
C72 0.057(3) 0.0197(16) 0.0265(18) 0.0064(13) -0.0082(17) 0.0003(16)
C73 0.054(3) 0.0223(17) 0.0329(19) 0.0079(14) -0.0036(18) -0.0022(17)
C74 0.0257(19) 0.0253(16) 0.034(2) -0.0021(15) -0.0062(16) -0.0058(14)
C75 0.057(3) 0.090(3) 0.041(2) 0.036(2) 0.014(2) 0.026(2)
C76 0.030(2) 0.106(3) 0.033(2) 0.002(2) -0.0058(18) 0.011(2)
N1 0.0208(16) 0.0283(13) 0.0097(14) 0.0007(10) 0.0001(13) -0.0005(11)
N2 0.0183(14) 0.0100(11) 0.0142(12) -0.0020(9) 0.0028(12) -0.0019(9)
N3 0.0156(13) 0.0082(10) 0.0126(12) 0.0007(9) 0.0011(11) 0.0006(9)
N4 0.0130(14) 0.0196(12) 0.0138(14) -0.0018(10) 0.0023(12) 0.0015(11)
N5 0.0153(13) 0.0119(11) 0.0122(12) -0.0003(9) 0.0012(11) 0.0012(9)
N6 0.0188(14) 0.0103(11) 0.0126(13) 0.0004(9) 0.0013(11) -0.0039(10)
Nb1 0.01124(15) 0.01507(11) 0.01148(15) -0.00129(9) -0.0005(2) -0.00221(10)
Nb2 0.01224(15) 0.01532(12) 0.01151(15) -0.00167(8) -0.0009(2) 0.00022(17)

loop_
_atom_type_symbol
_atom_type_description
_atom_type_scat_dispersion_real
_atom_type_scat_dispersion_imag
_atom_type_scat_source
C C 0.0033 0.0016 'International Tables Vol C Tables 4.2.6.8 and 6.1.1.4'
H H 0.0000 0.0000 'International Tables Vol C Tables 4.2.6.8 and 6.1.1.4'
N N 0.0061 0.0033 'International Tables Vol C Tables 4.2.6.8 and 6.1.1.4'
Nb Nb -2.0727 0.6215 'International Tables Vol C Tables 4.2.6.8 and 6.1.1.4'

loop_
_geom_angle_atom_site_label_1
_geom_angle_atom_site_label_2
_geom_angle_atom_site_label_3
_geom_angle
C5 C1 C2 107.3(3)
C5 C1 Nb1 72.99(19)
C2 C1 Nb1 76.14(19)
C5 C1 H1A 126.4
C2 C1 H1A 126.4
Nb1 C1 H1A 116.6
C3 C2 C1 107.8(3)
C3 C2 Nb1 74.40(19)
C1 C2 Nb1 70.21(19)
C3 C2 H2 126.1
C1 C2 H2 126.1
Nb1 C2 H2 121.0
C2 C3 C4 109.2(3)
C2 C3 Nb1 74.1(2)
C4 C3 Nb1 71.0(2)
C2 C3 H3 125.4
C4 C3 H3 125.4
Nb1 C3 H3 121.1
C3 C4 C5 107.0(3)
C3 C4 Nb1 76.4(2)
C5 C4 Nb1 72.01(19)
C3 C4 H4 126.5
C5 C4 H4 126.5
Nb1 C4 H4 117.2
C1 C5 C4 108.7(3)
C1 C5 Nb1 74.28(19)
C4 C5 Nb1 74.25(19)
C1 C5 H5 125.6
C4 C5 H5 125.6
Nb1 C5 H5 117.7
N1 C6 C9 108.7(3)
N1 C6 C7 109.5(3)
C9 C6 C7 109.8(3)
N1 C6 C8 109.2(3)
C9 C6 C8 110.5(3)
C7 C6 C8 109.1(3)
C6 C7 H7A 109.5
C6 C7 H7B 109.5
H7A C7 H7B 109.5
C6 C7 H7C 109.5
H7A C7 H7C 109.5
H7B C7 H7C 109.5
C6 C8 H8A 109.5
C6 C8 H8B 109.5
H8A C8 H8B 109.5
C6 C8 H8C 109.5
H8A C8 H8C 109.5
H8B C8 H8C 109.5
C6 C9 H9A 109.5
C6 C9 H9B 109.5
H9A C9 H9B 109.5
C6 C9 H9C 109.5
H9A C9 H9C 109.5
H9B C9 H9C 109.5
C11 C10 H10A 109.5
C11 C10 H10B 109.5
H10A C10 H10B 109.5
C11 C10 H10C 109.5
H10A C10 H10C 109.5
H10B C10 H10C 109.5
N2 C11 C12 124.3(3)
N2 C11 C10 120.6(3)
C12 C11 C10 115.0(3)
C13 C12 C11 127.5(4)
C13 C12 H12 116.3
C11 C12 H12 116.3
N3 C13 C12 124.6(3)
N3 C13 C14 119.9(2)
C12 C13 C14 115.5(3)
C13 C14 H14A 109.5
C13 C14 H14B 109.5
H14A C14 H14B 109.5
C13 C14 H14C 109.5
H14A C14 H14C 109.5
H14B C14 H14C 109.5
C16 C15 C20 120.5(3)
C16 C15 N2 120.3(3)
C20 C15 N2 119.3(2)
C17 C16 C15 118.4(3)
C17 C16 C21 118.4(3)
C15 C16 C21 123.2(3)
C18 C17 C16 121.5(3)
C18 C17 H17 119.2
C16 C17 H17 119.2
C17 C18 C19 119.7(3)
C17 C18 H18 120.1
C19 C18 H18 120.1
C18 C19 C20 121.5(3)
C18 C19 H19 119.2
C20 C19 H19 119.2
C19 C20 C15 118.3(3)
C19 C20 C24 118.8(3)
C15 C20 C24 122.8(3)
C23 C21 C16 111.9(3)
C23 C21 C22 108.8(3)
C16 C21 C22 111.5(3)
C23 C21 H21 108.2
C16 C21 H21 108.2
C22 C21 H21 108.2
C21 C22 H22A 109.5
C21 C22 H22B 109.5
H22A C22 H22B 109.5
C21 C22 H22C 109.5
H22A C22 H22C 109.5
H22B C22 H22C 109.5
C21 C23 H23A 109.5
C21 C23 H23B 109.5
H23A C23 H23B 109.5
C21 C23 H23C 109.5
H23A C23 H23C 109.5
H23B C23 H23C 109.5
C20 C24 C25 114.3(3)
C20 C24 C26 111.5(3)
C25 C24 C26 106.6(3)
C20 C24 H24 108.1
C25 C24 H24 108.1
C26 C24 H24 108.1
C24 C25 H25A 109.5
C24 C25 H25B 109.5
H25A C25 H25B 109.5
C24 C25 H25C 109.5
H25A C25 H25C 109.5
H25B C25 H25C 109.5
C24 C26 H26A 109.5
C24 C26 H26B 109.5
H26A C26 H26B 109.5
C24 C26 H26C 109.5
H26A C26 H26C 109.5
H26B C26 H26C 109.5
C28 C27 C32 120.9(3)
C28 C27 N3 118.4(2)
C32 C27 N3 120.8(3)
C27 C28 C29 118.6(3)
C27 C28 C33 122.5(3)
C29 C28 C33 118.9(3)
C30 C29 C28 120.9(3)
C30 C29 H29 119.6
C28 C29 H29 119.6
C31 C30 C29 119.7(3)
C31 C30 H30 120.1
C29 C30 H30 120.1
C30 C31 C32 121.9(3)
C30 C31 H31 119.0
C32 C31 H31 119.0
C31 C32 C27 118.0(3)
C31 C32 C36 118.2(3)
C27 C32 C36 123.9(2)
C28 C33 C35 112.1(3)
C28 C33 C34 112.4(3)
C35 C33 C34 110.0(3)
C28 C33 H33 107.4
C35 C33 H33 107.4
C34 C33 H33 107.4
C33 C34 H34A 109.5
C33 C34 H34B 109.5
H34A C34 H34B 109.5
C33 C34 H34C 109.5
H34A C34 H34C 109.5
H34B C34 H34C 109.5
C33 C35 H35A 109.5
C33 C35 H35B 109.5
H35A C35 H35B 109.5
C33 C35 H35C 109.5
H35A C35 H35C 109.5
H35B C35 H35C 109.5
C32 C36 C38 110.0(3)
C32 C36 C37 112.8(3)
C38 C36 C37 109.3(3)
C32 C36 H36 108.2
C38 C36 H36 108.2
C37 C36 H36 108.2
C36 C37 H37A 109.5
C36 C37 H37B 109.5
H37A C37 H37B 109.5
C36 C37 H37C 109.5
H37A C37 H37C 109.5
H37B C37 H37C 109.5
C36 C38 H38A 109.5
C36 C38 H38B 109.5
H38A C38 H38B 109.5
C36 C38 H38C 109.5
H38A C38 H38C 109.5
H38B C38 H38C 109.5
C43 C39 C40 106.7(3)
C43 C39 Nb2 76.27(19)
C40 C39 Nb2 73.04(18)
C43 C39 H39 126.7
C40 C39 H39 126.7
Nb2 C39 H39 116.3
C41 C40 C39 109.5(3)
C41 C40 Nb2 74.3(2)
C39 C40 Nb2 73.20(18)
C41 C40 H40 125.3
C39 C40 H40 125.3
Nb2 C40 H40 119.0
C40 C41 C42 106.7(3)
C40 C41 Nb2 73.1(2)
C42 C41 Nb2 75.7(2)
C40 C41 H41 126.6
C42 C41 H41 126.6
Nb2 C41 H41 116.7
C43 C42 C41 108.4(3)
C43 C42 Nb2 73.9(2)
C41 C42 Nb2 70.8(2)
C43 C42 H42 125.8
C41 C42 H42 125.8
Nb2 C42 H42 121.3
C42 C43 C39 108.5(3)
C42 C43 Nb2 74.3(2)
C39 C43 Nb2 70.78(19)
C42 C43 H43 125.7
C39 C43 H43 125.7
Nb2 C43 H43 120.9
N4 C44 C47 108.8(3)
N4 C44 C46 110.3(3)
C47 C44 C46 108.8(2)
N4 C44 C45 109.4(2)
C47 C44 C45 109.5(3)
C46 C44 C45 110.0(3)
C44 C45 H45A 109.5
C44 C45 H45B 109.5
H45A C45 H45B 109.5
C44 C45 H45C 109.5
H45A C45 H45C 109.5
H45B C45 H45C 109.5
C44 C46 H46A 109.5
C44 C46 H46B 109.5
H46A C46 H46B 109.5
C44 C46 H46C 109.5
H46A C46 H46C 109.5
H46B C46 H46C 109.5
C44 C47 H47A 109.5
C44 C47 H47B 109.5
H47A C47 H47B 109.5
C44 C47 H47C 109.5
H47A C47 H47C 109.5
H47B C47 H47C 109.5
C49 C48 H48A 109.5
C49 C48 H48B 109.5
H48A C48 H48B 109.5
C49 C48 H48C 109.5
H48A C48 H48C 109.5
H48B C48 H48C 109.5
N5 C49 C50 124.3(3)
N5 C49 C48 120.5(2)
C50 C49 C48 115.2(3)
C51 C50 C49 127.3(4)
C51 C50 H50 116.4
C49 C50 H50 116.4
N6 C51 C50 124.2(3)
N6 C51 C52 120.8(3)
C50 C51 C52 115.0(3)
C51 C52 H52A 109.5
C51 C52 H52B 109.5
H52A C52 H52B 109.5
C51 C52 H52C 109.5
H52A C52 H52C 109.5
H52B C52 H52C 109.5
C58 C53 C54 120.1(3)
C58 C53 N5 120.6(3)
C54 C53 N5 119.1(2)
C55 C54 C53 118.5(3)
C55 C54 C59 119.4(3)
C53 C54 C59 122.0(3)
C56 C55 C54 121.6(3)
C56 C55 H55 119.2
C54 C55 H55 119.2
C55 C56 C57 119.5(3)
C55 C56 H56 120.2
C57 C56 H56 120.2
C56 C57 C58 121.5(3)
C56 C57 H57 119.2
C58 C57 H57 119.2
C57 C58 C53 118.7(3)
C57 C58 C62 118.0(3)
C53 C58 C62 123.3(3)
C60 C59 C54 113.0(3)
C60 C59 C61 108.7(3)
C54 C59 C61 111.9(3)
C60 C59 H59 107.7
C54 C59 H59 107.7
C61 C59 H59 107.7
C59 C60 H60A 109.5
C59 C60 H60B 109.5
H60A C60 H60B 109.5
C59 C60 H60C 109.5
H60A C60 H60C 109.5
H60B C60 H60C 109.5
C59 C61 H61A 109.5
C59 C61 H61B 109.5
H61A C61 H61B 109.5
C59 C61 H61C 109.5
H61A C61 H61C 109.5
H61B C61 H61C 109.5
C64 C62 C58 112.1(3)
C64 C62 C63 109.5(3)
C58 C62 C63 110.6(3)
C64 C62 H62 108.2
C58 C62 H62 108.2
C63 C62 H62 108.2
C62 C63 H63A 109.5
C62 C63 H63B 109.5
H63A C63 H63B 109.5
C62 C63 H63C 109.5
H63A C63 H63C 109.5
H63B C63 H63C 109.5
C62 C64 H64A 109.5
C62 C64 H64B 109.5
H64A C64 H64B 109.5
C62 C64 H64C 109.5
H64A C64 H64C 109.5
H64B C64 H64C 109.5
C66 C65 C70 120.3(3)
C66 C65 N6 121.8(3)
C70 C65 N6 117.9(3)
C67 C66 C65 118.1(3)
C67 C66 C71 118.1(3)
C65 C66 C71 123.8(3)
C68 C67 C66 122.2(3)
C68 C67 H67 118.9
C66 C67 H67 118.9
C67 C68 C69 119.2(3)
C67 C68 H68 120.4
C69 C68 H68 120.4
C68 C69 C70 121.6(3)
C68 C69 H69 119.2
C70 C69 H69 119.2
C69 C70 C65 118.5(3)
C69 C70 C74 119.0(3)
C65 C70 C74 122.4(3)
C66 C71 C73 112.5(3)
C66 C71 C72 110.2(3)
C73 C71 C72 110.1(3)
C66 C71 H71 108.0
C73 C71 H71 108.0
C72 C71 H71 108.0
C71 C72 H72A 109.5
C71 C72 H72B 109.5
H72A C72 H72B 109.5
C71 C72 H72C 109.5
H72A C72 H72C 109.5
H72B C72 H72C 109.5
C71 C73 H73A 109.5
C71 C73 H73B 109.5
H73A C73 H73B 109.5
C71 C73 H73C 109.5
H73A C73 H73C 109.5
H73B C73 H73C 109.5
C75 C74 C70 112.6(3)
C75 C74 C76 111.1(3)
C70 C74 C76 111.8(3)
C75 C74 H74 107.0
C70 C74 H74 107.0
C76 C74 H74 107.0
C74 C75 H75A 109.5
C74 C75 H75B 109.5
H75A C75 H75B 109.5
C74 C75 H75C 109.5
H75A C75 H75C 109.5
H75B C75 H75C 109.5
C74 C76 H76A 109.5
C74 C76 H76B 109.5
H76A C76 H76B 109.5
C74 C76 H76C 109.5
H76A C76 H76C 109.5
H76B C76 H76C 109.5
C6 N1 Nb1 168.4(2)
C11 N2 C15 115.4(2)
C11 N2 Nb1 121.88(18)
C15 N2 Nb1 121.83(19)
C13 N3 C27 115.5(2)
C13 N3 Nb1 123.05(17)
C27 N3 Nb1 120.94(18)
C44 N4 Nb2 168.1(2)
C49 N5 C53 114.8(2)
C49 N5 Nb2 121.85(17)
C53 N5 Nb2 122.38(19)
C51 N6 C65 115.9(2)
C51 N6 Nb2 123.39(17)
C65 N6 Nb2 120.04(19)
N1 Nb1 N3 106.45(11)
N1 Nb1 N2 99.31(11)
N3 Nb1 N2 79.62(9)
N1 Nb1 C5 92.77(14)
N3 Nb1 C5 152.43(12)
N2 Nb1 C5 117.24(12)
N1 Nb1 C1 105.86(14)
N3 Nb1 C1 120.63(12)
N2 Nb1 C1 140.04(12)
C5 Nb1 C1 32.73(14)
N1 Nb1 C4 113.02(12)
N3 Nb1 C4 139.80(11)
N2 Nb1 C4 86.67(10)
C5 Nb1 C4 33.73(12)
C1 Nb1 C4 55.14(13)
N1 Nb1 C2 139.46(13)
N3 Nb1 C2 99.27(10)
N2 Nb1 C2 116.00(11)
C5 Nb1 C2 54.41(13)
C1 Nb1 C2 33.65(13)
C4 Nb1 C2 53.87(12)
N1 Nb1 C3 144.91(12)
N3 Nb1 C3 108.64(11)
N2 Nb1 C3 87.65(10)
C5 Nb1 C3 54.37(12)
C1 Nb1 C3 54.30(13)
C4 Nb1 C3 32.59(12)
C2 Nb1 C3 31.47(11)
N1 Nb1 H1 88.8(13)
N3 Nb1 H1 71.6(12)
N2 Nb1 H1 151.2(12)
C5 Nb1 H1 89.7(12)
C1 Nb1 H1 60.9(13)
C4 Nb1 H1 115.7(13)
C2 Nb1 H1 70.1(13)
C3 Nb1 H1 101.6(13)
N4 Nb2 N6 107.23(10)
N4 Nb2 N5 99.41(10)
N6 Nb2 N5 79.77(9)
N4 Nb2 C40 91.88(12)
N6 Nb2 C40 152.98(11)
N5 Nb2 C40 116.50(10)
N4 Nb2 C39 111.99(11)
N6 Nb2 C39 139.90(10)
N5 Nb2 C39 85.92(10)
C40 Nb2 C39 33.75(11)
N4 Nb2 C41 104.65(13)
N6 Nb2 C41 121.48(11)
N5 Nb2 C41 139.88(11)
C40 Nb2 C41 32.59(12)
C39 Nb2 C41 55.48(12)
N4 Nb2 C43 144.17(11)
N6 Nb2 C43 108.60(11)
N5 Nb2 C43 87.47(10)
C40 Nb2 C43 54.43(12)
C39 Nb2 C43 32.95(11)
C41 Nb2 C43 54.69(12)
N4 Nb2 C42 138.10(12)
N6 Nb2 C42 100.00(11)
N5 Nb2 C42 116.57(11)
C40 Nb2 C42 54.02(12)
C39 Nb2 C42 54.20(12)
C41 Nb2 C42 33.49(12)
C43 Nb2 C42 31.80(11)
N4 Nb2 H100 87.4(11)
N6 Nb2 H100 72.0(11)
N5 Nb2 H100 151.7(11)
C40 Nb2 H100 90.4(12)
C39 Nb2 H100 117.1(12)
C41 Nb2 H100 61.8(12)
C43 Nb2 H100 103.0(12)
C42 Nb2 H100 71.2(12)

loop_
_geom_bond_atom_site_label_1
_geom_bond_atom_site_label_2
_geom_bond_distance
C1 C5 1.363(6)
C1 C2 1.429(6)
C1 Nb1 2.427(4)
C1 H1A 0.9500
C2 C3 1.359(5)
C2 Nb1 2.504(3)
C2 H2 0.9500
C3 C4 1.390(5)
C3 Nb1 2.508(4)
C3 H3 0.9500
C4 C5 1.408(5)
C4 Nb1 2.440(3)
C4 H4 0.9500
C5 Nb1 2.411(3)
C5 H5 0.9500
C6 N1 1.475(4)
C6 C9 1.499(4)
C6 C7 1.523(4)
C6 C8 1.526(5)
C7 H7A 0.9800
C7 H7B 0.9800
C7 H7C 0.9800
C8 H8A 0.9800
C8 H8B 0.9800
C8 H8C 0.9800
C9 H9A 0.9800
C9 H9B 0.9800
C9 H9C 0.9800
C10 C11 1.514(4)
C10 H10A 0.9800
C10 H10B 0.9800
C10 H10C 0.9800
C11 N2 1.322(4)
C11 C12 1.396(4)
C12 C13 1.392(4)
C12 H12 0.9500
C13 N3 1.328(4)
C13 C14 1.519(4)
C14 H14A 0.9800
C14 H14B 0.9800
C14 H14C 0.9800
C15 C16 1.400(4)
C15 C20 1.410(5)
C15 N2 1.458(3)
C16 C17 1.395(4)
C16 C21 1.523(5)
C17 C18 1.371(5)
C17 H17 0.9500
C18 C19 1.371(5)
C18 H18 0.9500
C19 C20 1.392(4)
C19 H19 0.9500
C20 C24 1.506(5)
C21 C23 1.522(5)
C21 C22 1.535(5)
C21 H21 1.0000
C22 H22A 0.9800
C22 H22B 0.9800
C22 H22C 0.9800
C23 H23A 0.9800
C23 H23B 0.9800
C23 H23C 0.9800
C24 C25 1.533(5)
C24 C26 1.534(5)
C24 H24 1.0000
C25 H25A 0.9800
C25 H25B 0.9800
C25 H25C 0.9800
C26 H26A 0.9800
C26 H26B 0.9800
C26 H26C 0.9800
C27 C28 1.398(4)
C27 C32 1.412(4)
C27 N3 1.453(3)
C28 C29 1.403(4)
C28 C33 1.496(4)
C29 C30 1.385(5)
C29 H29 0.9500
C30 C31 1.371(5)
C30 H30 0.9500
C31 C32 1.395(4)
C31 H31 0.9500
C32 C36 1.520(5)
C33 C35 1.509(5)
C33 C34 1.520(5)
C33 H33 1.0000
C34 H34A 0.9800
C34 H34B 0.9800
C34 H34C 0.9800
C35 H35A 0.9800
C35 H35B 0.9800
C35 H35C 0.9800
C36 C38 1.530(4)
C36 C37 1.533(4)
C36 H36 1.0000
C37 H37A 0.9800
C37 H37B 0.9800
C37 H37C 0.9800
C38 H38A 0.9800
C38 H38B 0.9800
C38 H38C 0.9800
C39 C43 1.402(5)
C39 C40 1.413(5)
C39 Nb2 2.434(3)
C39 H39 0.9500
C40 C41 1.369(5)
C40 Nb2 2.432(3)
C40 H40 0.9500
C41 C42 1.429(5)
C41 Nb2 2.446(4)
C41 H41 0.9500
C42 C43 1.374(5)
C42 Nb2 2.510(3)
C42 H42 0.9500
C43 Nb2 2.504(4)
C43 H43 0.9500
C44 N4 1.465(4)
C44 C47 1.516(4)
C44 C46 1.526(4)
C44 C45 1.534(4)
C45 H45A 0.9800
C45 H45B 0.9800
C45 H45C 0.9800
C46 H46A 0.9800
C46 H46B 0.9800
C46 H46C 0.9800
C47 H47A 0.9800
C47 H47B 0.9800
C47 H47C 0.9800
C48 C49 1.501(4)
C48 H48A 0.9800
C48 H48B 0.9800
C48 H48C 0.9800
C49 N5 1.342(4)
C49 C50 1.398(4)
C50 C51 1.398(4)
C50 H50 0.9500
C51 N6 1.342(4)
C51 C52 1.499(4)
C52 H52A 0.9800
C52 H52B 0.9800
C52 H52C 0.9800
C53 C58 1.406(4)
C53 C54 1.414(5)
C53 N5 1.452(3)
C54 C55 1.386(4)
C54 C59 1.520(4)
C55 C56 1.378(5)
C55 H55 0.9500
C56 C57 1.379(5)
C56 H56 0.9500
C57 C58 1.386(4)
C57 H57 0.9500
C58 C62 1.525(5)
C59 C60 1.519(5)
C59 C61 1.523(6)
C59 H59 1.0000
C60 H60A 0.9800
C60 H60B 0.9800
C60 H60C 0.9800
C61 H61A 0.9800
C61 H61B 0.9800
C61 H61C 0.9800
C62 C64 1.523(5)
C62 C63 1.542(5)
C62 H62 1.0000
C63 H63A 0.9800
C63 H63B 0.9800
C63 H63C 0.9800
C64 H64A 0.9800
C64 H64B 0.9800
C64 H64C 0.9800
C65 C66 1.399(4)
C65 C70 1.411(4)
C65 N6 1.453(3)
C66 C67 1.398(4)
C66 C71 1.519(5)
C67 C68 1.370(5)
C67 H67 0.9500
C68 C69 1.370(5)
C68 H68 0.9500
C69 C70 1.395(4)
C69 H69 0.9500
C70 C74 1.509(4)
C71 C73 1.535(5)
C71 C72 1.539(5)
C71 H71 1.0000
C72 H72A 0.9800
C72 H72B 0.9800
C72 H72C 0.9800
C73 H73A 0.9800
C73 H73B 0.9800
C73 H73C 0.9800
C74 C75 1.479(5)
C74 C76 1.514(5)
C74 H74 1.0000
C75 H75A 0.9800
C75 H75B 0.9800
C75 H75C 0.9800
C76 H76A 0.9800
C76 H76B 0.9800
C76 H76C 0.9800
N1 Nb1 1.774(3)
N2 Nb1 2.305(2)
N3 Nb1 2.262(2)
N4 Nb2 1.772(3)
N5 Nb2 2.296(2)
N6 Nb2 2.259(2)
Nb1 H1 1.80(4)
Nb2 H100 1.71(3)
